data_2210720
loop_
_publ_author_name
'Odoko, Mamiko'
'Nishikawa, Naoki'
'Okabe, Nobuo'

_publ_section_title
;<i>cyclo</i>-Tetrakis[4-(aminomethyl)-5-(hydroxymethyl)-2-methylpyridin-3-olato-\k<i>N</i>^1^:\k^2^<i>N</i>^4^,<i>O</i>^3^]tetrakis[chloropalladium(II)]
 nonahydrate
;
_journal_coeditor_code NG2082
_journal_issue 10
_journal_name_full 'Acta Crystallographica Section E'
_journal_page_first m2419
_journal_page_last m2421
_journal_paper_doi 10.1107/S1600536806034623
_journal_volume 62
_journal_year 2006
_chemical_formula_iupac '[Pd4 (C8 H11 N2 O2)4 Cl4], 9H2 O'
_chemical_formula_moiety 'C32 H44 Cl4 N8 O8 Pd4, 9H2 O'
_chemical_formula_sum 'C32 H62 Cl4 N8 O17 Pd4'
_chemical_formula_weight 1398.38
_chemical_name_systematic
;
cyclo-Tetrakis[4-(aminomethyl)-5-(hydroxymethyl)-2-methylpyridin-3-olato-
\kN^1^:\k^2^N^4^,O^3^]tetrakis[chloropalladium(II)] nonahydrate
;
_space_group_IT_number 88
_symmetry_cell_setting tetragonal
_symmetry_space_group_name_Hall '-I 4ad'
_symmetry_space_group_name_H-M 'I 41/a :2'
_cell_angle_alpha 90
_cell_angle_beta 90
_cell_angle_gamma 90
_cell_formula_units_Z 4
_cell_length_a 12.26(2)
_cell_length_b 12.26(2)
_cell_length_c 31.65(4)
_cell_measurement_reflns_used 14154
_cell_measurement_temperature 123
_cell_measurement_theta_max 27.4
_cell_measurement_theta_min 3.3
_cell_volume 4757(13)
_computing_cell_refinement RAPID-AUTO
_computing_data_collection 'RAPID-AUTO (Rigaku Corporation, 1998)'
_computing_data_reduction 'CrystalStructure (Rigaku/MSC, 2005)'
_computing_molecular_graphics 'ORTEP-3 (Farrugia, 1997)'
_computing_publication_material CrystalStructure
_computing_structure_refinement 'SHELXL97 (Sheldrick, 1997)'
_computing_structure_solution 'SIR97 (Altomare <i>et al.</i>,  1999)'
_diffrn_detector_area_resol_mean 10.00
_diffrn_measured_fraction_theta_full 0.9979
_diffrn_measured_fraction_theta_max 0.9979
_diffrn_measurement_device_type 'Rigaku R-AXIS RAPID'
_diffrn_measurement_method \w
_diffrn_radiation_type 'Mo K\a'
_diffrn_radiation_wavelength 0.7107
_diffrn_reflns_av_R_equivalents 0.048
_diffrn_reflns_limit_h_max 15
_diffrn_reflns_limit_h_min -15
_diffrn_reflns_limit_k_max 15
_diffrn_reflns_limit_k_min -15
_diffrn_reflns_limit_l_max 41
_diffrn_reflns_limit_l_min -36
_diffrn_reflns_number 21727
_diffrn_reflns_theta_full 27.48
_diffrn_reflns_theta_max 27.48
_diffrn_standards_number 0
_exptl_absorpt_coefficient_mu 1.788
_exptl_absorpt_correction_T_max 0.670
_exptl_absorpt_correction_T_min 0.206
_exptl_absorpt_correction_type multi-scan
_exptl_absorpt_process_details '(ABSCOR; Higashi, 1995)'
_exptl_crystal_colour red
_exptl_crystal_density_diffrn 1.953
_exptl_crystal_density_method 'not measured'
_exptl_crystal_description needle
_exptl_crystal_F_000 2792.0
_exptl_crystal_size_max 0.20
_exptl_crystal_size_mid 0.20
_exptl_crystal_size_min 0.15
_refine_diff_density_max 1.526
_refine_diff_density_min -1.150
_refine_ls_extinction_method none
_refine_ls_goodness_of_fit_ref 1.126
_refine_ls_hydrogen_treatment refall
_refine_ls_number_parameters 154
_refine_ls_number_reflns 2736
_refine_ls_R_factor_gt 0.0666
_refine_ls_shift/su_max 0.000
_refine_ls_structure_factor_coef Fsqd
_refine_ls_weighting_details 'calc w=1/[\s^2^(Fo^2^)+(0.1218P)^2^+4.0653P] where P=(Fo^2^+2Fc^2^)/3'
_refine_ls_weighting_scheme calc
_refine_ls_wR_factor_ref 0.2257
_reflns_number_gt 1659
_reflns_number_total 2736
_reflns_threshold_expression F^2^>2\s(F^2^)
_cod_data_source_file ng2082.cif
_cod_data_source_block I
_cod_original_sg_symbol_H-M 'I 41/a'
_cod_database_code 2210720
_cod_database_fobs_code 2210720

loop_
_symmetry_equiv_pos_site_id
_symmetry_equiv_pos_as_xyz
1 +X,+Y,+Z
2 3/4-Y,1/4+X,1/4+Z
3 1/2-X,-Y,1/2+Z
4 3/4+Y,3/4-X,3/4+Z
5 -X,-Y,-Z
6 3/4+Y,1/4-X,1/4-Z
7 1/2+X,+Y,1/2-Z
8 3/4-Y,3/4+X,3/4-Z
9 1/2+X,1/2+Y,1/2+Z
10 1/4-Y,3/4+X,3/4+Z
11 -X,1/2-Y,+Z
12 1/4+Y,1/4-X,1/4+Z
13 1/2-X,1/2-Y,1/2-Z
14 1/4+Y,3/4-X,3/4-Z
15 +X,1/2+Y,-Z
16 1/4-Y,1/4+X,1/4-Z

loop_
_atom_site_type_symbol
_atom_site_label
_atom_site_fract_x
_atom_site_fract_y
_atom_site_fract_z
_atom_site_U_iso_or_equiv
_atom_site_adp_type
_atom_site_calc_flag
_atom_site_refinement_flags
_atom_site_occupancy
Pd Pd1 0.50660(13) 0.59240(10) 0.42842(4) 0.0804(19) Uani d . 1
Cl Cl1 0.4041(6) 0.6180(4) 0.48825(15) 0.113(3) Uani d . 1
O O1 0.5953(10) 0.5711(10) 0.3761(4) 0.084(4) Uani d . 1
O O2 1.022(2) 0.602(4) 0.4285(10) 0.26(2) Uani d D 1
H H2 1.013(2) 0.647(4) 0.4122(10) 0.388 Uiso d PRD 0.50
H H3 1.068(2) 0.606(4) 0.4493(10) 0.388 Uiso d PRD 0.50
O O1W 1.0000 0.7500 0.3750 0.29(4) Uani d SDU 1
H H1W 1.007273(19) 0.69950(13) 0.39318(5) 0.441 Uiso d PRD 0.50
O O2W 1.170(3) 0.616(3) 0.4947(9) 0.29(2) Uani d DU 1
H H2W 1.242(3) 0.616(3) 0.4929(9) 0.433 Uiso d RD 1
H H3W 1.153(3) 0.667(3) 0.5097(9) 0.433 Uiso d PRD 0.50
H H4W 1.125(3) 0.612(3) 0.4743(9) 0.433 Uiso d PRD 0.50
O O3W 1.114(2) 0.7844(19) 0.5434(6) 0.158(8) Uani d DU 1
H H5W 1.134(2) 0.8027(19) 0.5685(6) 0.238 Uiso d RD 1
H H6W 1.046(2) 0.7634(19) 0.5434(6) 0.238 Uiso d PRD 0.50
H H7W 1.131(2) 0.7338(19) 0.5285(6) 0.238 Uiso d PRD 0.50
N N1 0.8066(11) 0.3748(12) 0.3575(4) 0.077(4) Uani d . 1
N N2 0.6423(19) 0.6277(12) 0.4619(5) 0.107(7) Uani d . 1
H H2A 0.6286 0.6874 0.4775 0.128 Uiso d R 1
H H2B 0.6550 0.5724 0.4799 0.128 Uiso d R 1
C C2 0.7096(13) 0.4273(15) 0.3555(5) 0.076(5) Uani d . 1
C C3 0.6894(15) 0.5187(14) 0.3812(5) 0.078(5) Uani d . 1
C C4 0.7682(17) 0.5514(14) 0.4106(7) 0.091(6) Uani d . 1
C C5 0.8673(18) 0.4947(15) 0.4111(7) 0.098(7) Uani d . 1
C C6 0.8819(16) 0.4088(15) 0.3849(6) 0.090(6) Uani d . 1
H H6 0.9493 0.3707 0.3861 0.108 Uiso calc R 1
C C7 0.6224(15) 0.386(2) 0.3262(6) 0.104(7) Uani d . 1
H H7A 0.6073 0.4416 0.3046 0.155 Uiso calc R 1
H H7B 0.5558 0.3716 0.3424 0.155 Uiso calc R 1
H H7C 0.6472 0.3190 0.3126 0.155 Uiso calc R 1
C C8 0.743(3) 0.6483(17) 0.4376(9) 0.125(10) Uani d . 1
H H8A 0.8044 0.6620 0.4573 0.150 Uiso calc R 1
H H8B 0.7335 0.7136 0.4196 0.150 Uiso calc R 1
C C9 0.954(3) 0.521(2) 0.4452(14) 0.175(16) Uani d . 1
H H9A 0.9177 0.5481 0.4712 0.210 Uiso calc R 1
H H9B 0.9962 0.4552 0.4523 0.210 Uiso calc R 1

loop_
_atom_site_aniso_label
_atom_site_aniso_U_11
_atom_site_aniso_U_22
_atom_site_aniso_U_33
_atom_site_aniso_U_12
_atom_site_aniso_U_13
_atom_site_aniso_U_23
Pd1 0.118(2) 0.053(2) 0.070(2) 0.0088(6) -0.0148(7) -0.0031(5)
Cl1 0.200(6) 0.058(3) 0.080(3) 0.026(3) 0.013(3) 0.005(2)
O1 0.082(8) 0.091(8) 0.078(7) 0.009(6) -0.022(6) -0.001(6)
O2 0.16(2) 0.39(6) 0.22(3) -0.09(3) -0.02(2) -0.13(3)
O1W 0.23(4) 0.23(4) 0.42(11) 0.000 0.000 0.000
O2W 0.30(4) 0.37(5) 0.20(3) -0.21(4) 0.02(3) -0.05(3)
O3W 0.180(19) 0.18(2) 0.114(14) -0.019(16) -0.003(13) 0.010(12)
N1 0.065(8) 0.090(10) 0.075(8) -0.016(7) -0.006(6) -0.005(7)
N2 0.18(2) 0.053(8) 0.081(10) 0.023(10) -0.051(11) -0.012(7)
C2 0.061(9) 0.095(12) 0.071(9) -0.007(8) -0.007(7) -0.002(9)
C3 0.085(12) 0.072(10) 0.078(10) 0.000(8) -0.017(9) 0.002(8)
C4 0.100(13) 0.066(10) 0.107(14) -0.009(9) -0.045(11) -0.004(9)
C5 0.103(14) 0.070(11) 0.122(15) 0.003(10) -0.052(12) -0.011(11)
C6 0.086(12) 0.076(11) 0.107(13) -0.011(9) -0.031(10) -0.001(10)
C7 0.063(11) 0.16(2) 0.086(12) 0.000(11) 0.000(9) -0.033(13)
C8 0.16(2) 0.062(11) 0.15(2) 0.007(13) -0.080(19) -0.014(13)
C9 0.13(2) 0.093(16) 0.30(4) 0.006(15) -0.13(3) -0.04(2)

loop_
_atom_type_symbol
_atom_type_description
_atom_type_scat_dispersion_real
_atom_type_scat_dispersion_imag
_atom_type_scat_source
C C 0.003 0.002
;
International Tables for Crystallography
(1992, Vol. C, Tables 4.2.6.8 and 6.1.1.4)
;
H H 0.000 0.000
;
International Tables for Crystallography
(1992, Vol. C, Table 6.1.1.4)
;
O O 0.011 0.006
;
International Tables for Crystallography
(1992, Vol. C, Tables 4.2.6.8 and 6.1.1.4)
;
N N 0.006 0.003
;
International Tables for Crystallography
(1992, Vol. C, Tables 4.2.6.8 and 6.1.1.4)
;
Cl Cl 0.148 0.159
;
International Tables for Crystallography
(1992, Vol. C, Tables 4.2.6.8 and 6.1.1.4)
;
Pd Pd -0.999 1.007
;
International Tables for Crystallography
(1992, Vol. C, Tables 4.2.6.8 and 6.1.1.4)
;

loop_
_geom_angle_atom_site_label_1
_geom_angle_atom_site_label_2
_geom_angle_atom_site_label_3
_geom_angle_site_symmetry_1
_geom_angle_site_symmetry_3
_geom_angle
_geom_angle_publ_flag
O1 Pd1 N2 . . 90.8(7) yes
O1 Pd1 N1 . 8_545 86.5(5) yes
N2 Pd1 N1 . 8_545 177.4(7) yes
O1 Pd1 Cl1 . . 179.5(4) yes
N2 Pd1 Cl1 . . 89.4(6) yes
N1 Pd1 Cl1 8_545 . 93.3(4) yes
C3 O1 Pd1 . . 115.8(11) ?
C9 O2 H2 . . 133.2 ?
C9 O2 H3 . . 98.3 ?
H2W O2W H3W . . 107.3 ?
H2W O2W H4W . . 126.7 ?
H5W O3W H6W . . 110.5 ?
H5W O3W H7W . . 131.6 ?
C6 N1 C2 . . 119.3(15) ?
C6 N1 Pd1 . 14_555 117.7(13) ?
C2 N1 Pd1 . 14_555 123.0(11) ?
C8 N2 Pd1 . . 116.9(13) ?
C8 N2 H2A . . 107.7 ?
Pd1 N2 H2A . . 108.0 ?
C8 N2 H2B . . 108.2 ?
Pd1 N2 H2B . . 108.3 ?
H2A N2 H2B . . 107.4 ?
N1 C2 C3 . . 120.5(14) ?
N1 C2 C7 . . 119.7(16) ?
C3 C2 C7 . . 119.9(17) ?
O1 C3 C4 . . 122.7(16) ?
O1 C3 C2 . . 117.9(15) ?
C4 C3 C2 . . 119.4(17) ?
C5 C4 C3 . . 117.6(18) ?
C5 C4 C8 . . 124.6(17) ?
C3 C4 C8 . . 117.7(18) ?
C6 C5 C4 . . 119.7(17) ?
C6 C5 C9 . . 120(2) ?
C4 C5 C9 . . 120(2) ?
N1 C6 C5 . . 123.4(18) ?
N1 C6 H6 . . 118.3 ?
C5 C6 H6 . . 118.3 ?
C2 C7 H7A . . 109.5 ?
C2 C7 H7B . . 109.5 ?
H7A C7 H7B . . 109.5 ?
C2 C7 H7C . . 109.5 ?
H7A C7 H7C . . 109.5 ?
H7B C7 H7C . . 109.5 ?
N2 C8 C4 . . 109.5(18) ?
N2 C8 H8A . . 109.8 ?
C4 C8 H8A . . 109.8 ?
N2 C8 H8B . . 109.8 ?
C4 C8 H8B . . 109.8 ?
H8A C8 H8B . . 108.2 ?
O2 C9 C5 . . 107(3) ?
O2 C9 H9A . . 110.3 ?
C5 C9 H9A . . 110.3 ?
O2 C9 H9B . . 110.3 ?
C5 C9 H9B . . 110.3 ?
H9A C9 H9B . . 108.6 ?

loop_
_geom_bond_atom_site_label_1
_geom_bond_atom_site_label_2
_geom_bond_site_symmetry_2
_geom_bond_distance
_geom_bond_publ_flag
Pd1 O1 . 1.997(13) yes
Pd1 N2 . 2.019(19) yes
Pd1 N1 8_545 2.020(15) yes
Pd1 Cl1 . 2.295(6) yes
O1 C3 . 1.33(2) ?
O2 C9 . 1.40(5) ?
O2 H2 . 0.7649 ?
O2 H3 . 0.8685 ?
O1W H1W . 0.8500 ?
O2W H2W . 0.8820 ?
O2W H3W . 0.8119 ?
O2W H4W . 0.8531 ?
O3W H5W . 0.8625 ?
O3W H6W . 0.8764 ?
O3W H7W . 0.8080 ?
N1 C6 . 1.33(2) ?
N1 C2 . 1.35(2) ?
N1 Pd1 14_555 2.020(15) ?
N2 C8 . 1.48(4) ?
N2 H2A . 0.8987 ?
N2 H2B . 0.8992 ?
C2 C3 . 1.41(3) ?
C2 C7 . 1.50(2) ?
C3 C4 . 1.40(2) ?
C4 C5 . 1.40(3) ?
C4 C8 . 1.50(3) ?
C5 C6 . 1.35(3) ?
C5 C9 . 1.55(3) ?
C6 H6 . 0.9500 ?
C7 H7A . 0.9800 ?
C7 H7B . 0.9800 ?
C7 H7C . 0.9800 ?
C8 H8A . 0.9900 ?
C8 H8B . 0.9900 ?
C9 H9A . 0.9900 ?
C9 H9B . 0.9900 ?

loop_
_geom_hbond_atom_site_label_D
_geom_hbond_atom_site_label_H
_geom_hbond_atom_site_label_A
_geom_hbond_site_symmetry_A
_geom_hbond_distance_DH
_geom_hbond_distance_HA
_geom_hbond_distance_DA
_geom_hbond_angle_DHA
_geom_hbond_publ_flag
N2 H2A Cl1 11_665 0.90 2.44 3.276(16) 154.5 yes
O1W H1W O2 . 0.85 1.65 2.50(5) 179.8 yes
N2 H2B Cl1 5_666 0.90 2.64 3.448(19) 149.3 yes
O2W H2W Cl1 1_655 0.88 1.99 2.88(4) 179.1 yes
O2W H3W O3W . 0.81 1.86 2.67(4) 179.1 yes
O3W H5W O1 2_655 0.86 1.97 2.84(2) 179.4 yes
O3W H6W O3W 11_765 0.88 2.04 2.92(5) 179.6 yes
O3W H7W O2W . 0.81 1.86 2.67(4) 179.1 yes
O2 H2 O1W . 0.76 1.74 2.50(4) 177.4 yes
O2 H3 O2W . 0.87 1.91 2.78(4) 179.4 yes

loop_
_geom_torsion_atom_site_label_1
_geom_torsion_atom_site_label_2
_geom_torsion_atom_site_label_3
_geom_torsion_atom_site_label_4
_geom_torsion_site_symmetry_1
_geom_torsion
N2 Pd1 O1 C3 . 40.9(12)
N1 Pd1 O1 C3 8_545 -139.3(12)
O1 Pd1 N2 C8 . 12.3(13)
Cl1 Pd1 N2 C8 . -167.3(13)
C6 N1 C2 C3 . 2(2)
Pd1 N1 C2 C3 14_555 -179.8(12)
C6 N1 C2 C7 . -177.1(18)
Pd1 N1 C2 C7 14_555 1(2)
Pd1 O1 C3 C4 . -54(2)
Pd1 O1 C3 C2 . 126.7(14)
N1 C2 C3 O1 . 176.1(16)
C7 C2 C3 O1 . -5(3)
N1 C2 C3 C4 . -4(3)
C7 C2 C3 C4 . 175.3(19)
O1 C3 C4 C5 . -175.6(19)
C2 C3 C4 C5 . 4(3)
O1 C3 C4 C8 . 1(3)
C2 C3 C4 C8 . -179(2)
C3 C4 C5 C6 . -3(3)
C8 C4 C5 C6 . -179(2)
C3 C4 C5 C9 . -175(3)
C8 C4 C5 C9 . 9(4)
C2 N1 C6 C5 . -1(3)
Pd1 N1 C6 C5 14_555 -179.1(17)
C4 C5 C6 N1 . 1(3)
C9 C5 C6 N1 . 173(3)
Pd1 N2 C8 C4 . -57.4(19)
C5 C4 C8 N2 . -125(2)
C3 C4 C8 N2 . 59(3)
C6 C5 C9 O2 . 96(3)
C4 C5 C9 O2 . -91(4)
